data_4025963
loop_
_publ_author_name
'Kenta Kokado'
'Yoshiki Chujo'

_publ_contact_author_address
;
Department of Polymer Chemistry, Graduate School of Engineering,
Kyoto University,
;
_publ_contact_author_email ' chujo_at_chujo.synchem.kyoto-u.ac.jp '
_publ_contact_author_fax ' +81-75-383-2607 '
_publ_contact_author_name ' Yoshiki Chujo '
_publ_contact_author_phone ' +81-75-383-2604 '
_publ_section_title
;
 Multicolor Tuning of Aggregation-Induced Emission through Substituent
 Variation of Diphenyl-o-carborane
;
_journal_name_full 'Journal of Organic Chemistry'
_journal_page_first 316
_journal_page_last 319
_journal_paper_doi 10.1021/jo101999b
_journal_volume 76
_journal_year 2011
_chemical_formula_sum 'C32 H32 B10'
_chemical_formula_weight 524.68
_chemical_name_systematic
; 
 ? 
;
_space_group_IT_number 2
_symmetry_cell_setting triclinic
_symmetry_space_group_name_Hall '-P 1'
_symmetry_space_group_name_H-M 'P -1'
_atom_sites_solution_hydrogens geom
_atom_sites_solution_primary direct
_atom_sites_solution_secondary difmap
_audit_creation_method SHELXL-97
_cell_angle_alpha 99.832(5)
_cell_angle_beta 91.778(5)
_cell_angle_gamma 110.184(4)
_cell_formula_units_Z 2
_cell_length_a 8.2198(10)
_cell_length_b 10.2810(14)
_cell_length_c 18.703(3)
_cell_measurement_temperature 93(2)
_cell_volume 1454.8(4)
_computing_cell_refinement PROCESS-AUTO
_computing_data_collection PROCESS-AUTO
_computing_data_reduction 'Yadokari-XG (Wakita, 2000)'
_computing_molecular_graphics 'Yadokari-XG (Wakita, 2000)'
_computing_publication_material 'Yadokari-XG (Wakita, 2000)'
_computing_structure_refinement 'SHELXL-97 (Sheldrick, 1997)'
_computing_structure_solution 'SHELXS-97 (Sheldrick, 1990)'
_diffrn_ambient_temperature 93(2)
_diffrn_measured_fraction_theta_full 0.963
_diffrn_measured_fraction_theta_max 0.963
_diffrn_radiation_monochromator graphite
_diffrn_radiation_source 'fine-focus sealed tube'
_diffrn_radiation_type MoK\a
_diffrn_radiation_wavelength 0.71075
_diffrn_reflns_av_R_equivalents 0.0919
_diffrn_reflns_av_sigmaI/netI 0.1370
_diffrn_reflns_limit_h_max 10
_diffrn_reflns_limit_h_min -10
_diffrn_reflns_limit_k_max 13
_diffrn_reflns_limit_k_min -13
_diffrn_reflns_limit_l_max 24
_diffrn_reflns_limit_l_min -24
_diffrn_reflns_number 13931
_diffrn_reflns_theta_full 27.48
_diffrn_reflns_theta_max 27.48
_diffrn_reflns_theta_min 3.03
_exptl_absorpt_coefficient_mu 0.062
_exptl_absorpt_correction_T_max 0.9938
_exptl_absorpt_correction_T_min 0.9755
_exptl_absorpt_correction_type multi-scan
_exptl_absorpt_process_details
;
    Higashi, T. (1995). Program for Absorption Correction.
    Rigaku Corporation, Tokyo, Japan.
;
_exptl_crystal_density_diffrn 1.198
_exptl_crystal_F_000 548
_exptl_crystal_size_max 0.40
_exptl_crystal_size_mid 0.40
_exptl_crystal_size_min 0.10
_refine_diff_density_max 0.337
_refine_diff_density_min -0.368
_refine_diff_density_rms 0.070
_refine_ls_extinction_method none
_refine_ls_goodness_of_fit_ref 1.021
_refine_ls_hydrogen_treatment refall
_refine_ls_matrix_type full
_refine_ls_number_parameters 421
_refine_ls_number_reflns 6438
_refine_ls_number_restraints 0
_refine_ls_restrained_S_all 1.021
_refine_ls_R_factor_all 0.1894
_refine_ls_R_factor_gt 0.0856
_refine_ls_shift/su_max 0.000
_refine_ls_shift/su_mean 0.000
_refine_ls_structure_factor_coef Fsqd
_refine_ls_weighting_details 'calc w=1/[\s^2^(Fo^2^)+(0.1377P)^2^+0.0000P] where P=(Fo^2^+2Fc^2^)/3'
_refine_ls_weighting_scheme calc
_refine_ls_wR_factor_gt 0.1968
_refine_ls_wR_factor_ref 0.2848
_reflns_number_gt 2856
_reflns_number_total 6438
_reflns_threshold_expression >2\s(I)
_cod_data_source_file jo101999b_si_004.cif
_cod_data_source_block tol
_cod_original_sg_symbol_Hall -p_1
_cod_database_code 4025963

loop_
_symmetry_equiv_pos_as_xyz
'x, y, z'
'-x, -y, -z'

loop_
_atom_site_label
_atom_site_type_symbol
_atom_site_fract_x
_atom_site_fract_y
_atom_site_fract_z
_atom_site_U_iso_or_equiv
_atom_site_adp_type
_atom_site_occupancy
_atom_site_symmetry_multiplicity
_atom_site_calc_flag
_atom_site_refinement_flags
C31 C 0.0905(4) 0.8844(4) 0.2666(2) 0.0352(9) Uani 1 1 d .
C1 C -0.6630(5) 0.5002(4) 0.4039(2) 0.0416(10) Uani 1 1 d .
C2 C -0.8453(5) 0.6609(4) -0.0880(2) 0.0380(9) Uani 1 1 d .
C3 C -0.5314(5) 0.5730(4) 0.3842(2) 0.0413(9) Uani 1 1 d .
C32 C 0.0888(5) 0.9192(4) 0.1796(2) 0.0364(9) Uani 1 1 d .
C4 C -1.0411(5) 0.6143(4) -0.1964(2) 0.0404(9) Uani 1 1 d .
H11 H -1.0573 0.6114 -0.2473 0.049 Uiso 1 1 calc R
C5 C -0.8236(5) 0.4108(4) 0.4262(2) 0.0400(9) Uani 1 1 d .
C6 C -1.3662(5) 0.5366(4) -0.1924(2) 0.0474(10) Uani 1 1 d .
H27 H -1.3621 0.5642 -0.2401 0.071 Uiso 1 1 calc R
H28 H -1.4328 0.5827 -0.1616 0.071 Uiso 1 1 calc R
H29 H -1.4224 0.4339 -0.1987 0.071 Uiso 1 1 calc R
C7 C -0.5420(5) 0.7392(4) -0.0118(2) 0.0406(9) Uani 1 1 d .
C8 C -0.0757(5) 0.8040(4) 0.29560(19) 0.0344(9) Uani 1 1 d .
C9 C -0.1816(5) 0.8719(4) 0.3292(2) 0.0384(9) Uani 1 1 d .
H12 H -0.1514 0.9707 0.3322 0.046 Uiso 1 1 calc R
C10 C -0.6749(5) 0.7030(4) -0.0503(2) 0.0402(9) Uani 1 1 d .
C11 C -1.1349(5) 0.2374(4) 0.4693(2) 0.0418(10) Uani 1 1 d .
C12 C -0.3761(5) 0.6528(4) 0.3555(2) 0.0376(9) Uani 1 1 d .
C13 C -0.3292(5) 0.7976(4) 0.3581(2) 0.0420(10) Uani 1 1 d .
H13 H -0.4004 0.8456 0.3802 0.050 Uiso 1 1 calc R
C14 C -0.1210(5) 0.6597(4) 0.2936(2) 0.0369(9) Uani 1 1 d .
H14 H -0.0493 0.6118 0.2717 0.044 Uiso 1 1 calc R
C15 C -1.1337(5) 0.3393(4) 0.4291(2) 0.0455(10) Uani 1 1 d .
H15 H -1.2404 0.3498 0.4158 0.055 Uiso 1 1 calc R
C16 C -1.1846(5) 0.5811(4) -0.1567(2) 0.0413(9) Uani 1 1 d .
C17 C -0.2673(5) 0.5860(4) 0.3228(2) 0.0391(9) Uani 1 1 d .
H16 H -0.2956 0.4876 0.3208 0.047 Uiso 1 1 calc R
C18 C -0.8741(5) 0.6518(4) -0.1628(2) 0.0434(10) Uani 1 1 d .
H17 H -0.7779 0.6717 -0.1913 0.052 Uiso 1 1 calc R
C19 C -1.1554(5) 0.5894(4) -0.0822(2) 0.0452(10) Uani 1 1 d .
H18 H -1.2523 0.5670 -0.0542 0.054 Uiso 1 1 calc R
C20 C -0.9903(5) 0.6292(4) -0.0476(2) 0.0449(10) Uani 1 1 d .
H19 H -0.9746 0.6351 0.0036 0.054 Uiso 1 1 calc R
C21 C -0.1275(5) 0.9693(4) 0.1014(2) 0.0439(10) Uani 1 1 d .
H20 H -0.0552 1.0662 0.1124 0.053 Uiso 1 1 calc R
C22 C -0.9812(5) 0.4257(4) 0.4079(2) 0.0434(10) Uani 1 1 d .
H21 H -0.9833 0.4955 0.3809 0.052 Uiso 1 1 calc R
C23 C -0.0818(5) 0.8722(4) 0.13341(19) 0.0361(9) Uani 1 1 d .
C24 C -0.3429(5) 0.6894(4) 0.0718(2) 0.0416(10) Uani 1 1 d .
H22 H -0.4184 0.5933 0.0627 0.050 Uiso 1 1 calc R
C25 C -0.1937(5) 0.7315(4) 0.1183(2) 0.0399(9) Uani 1 1 d .
H23 H -0.1665 0.6640 0.1404 0.048 Uiso 1 1 calc R
C26 C -0.8236(5) 0.3082(4) 0.4658(2) 0.0425(10) Uani 1 1 d .
H24 H -0.7174 0.2962 0.4782 0.051 Uiso 1 1 calc R
C27 C -0.9774(5) 0.2235(4) 0.4873(2) 0.0458(10) Uani 1 1 d .
H25 H -0.9753 0.1546 0.5150 0.055 Uiso 1 1 calc R
C28 C -0.3855(5) 0.7858(4) 0.0375(2) 0.0405(9) Uani 1 1 d .
C29 C -0.2767(5) 0.9265(4) 0.0538(2) 0.0456(10) Uani 1 1 d .
H26 H -0.3048 0.9940 0.0321 0.055 Uiso 1 1 calc R
C30 C -1.3026(5) 0.1474(5) 0.4944(2) 0.0535(11) Uani 1 1 d .
H30 H -1.2903 0.0609 0.5049 0.080 Uiso 1 1 calc R
H31 H -1.3978 0.1226 0.4559 0.080 Uiso 1 1 calc R
H32 H -1.3286 0.2002 0.5385 0.080 Uiso 1 1 calc R
B1 B 0.1698(6) 0.7925(5) 0.1980(2) 0.0390(11) Uani 1 1 d .
B2 B 0.3547(6) 1.1388(5) 0.2683(3) 0.0421(11) Uani 1 1 d .
B3 B 0.2515(6) 1.0774(4) 0.1786(3) 0.0385(11) Uani 1 1 d .
B4 B 0.2507(5) 1.0171(4) 0.3237(3) 0.0371(10) Uani 1 1 d .
B5 B 0.4485(6) 1.0533(5) 0.1991(3) 0.0428(11) Uani 1 1 d .
B6 B 0.4489(6) 1.0154(5) 0.2886(3) 0.0425(11) Uani 1 1 d .
B7 B 0.3985(6) 0.8752(5) 0.2106(3) 0.0406(11) Uani 1 1 d .
B8 B 0.2771(5) 0.8537(5) 0.2873(3) 0.0379(10) Uani 1 1 d .
B9 B 0.1280(6) 1.0551(4) 0.2548(2) 0.0380(10) Uani 1 1 d .
B10 B 0.2755(6) 0.9145(5) 0.1427(3) 0.0407(11) Uani 1 1 d .
H1 H 0.091(4) 0.681(3) 0.1766(16) 0.024(8) Uiso 1 1 d .
H2 H 0.224(4) 1.141(3) 0.1411(17) 0.025(8) Uiso 1 1 d .
H3 H 0.264(4) 0.872(4) 0.082(2) 0.052(11) Uiso 1 1 d .
H4 H 0.263(4) 0.763(4) 0.3197(18) 0.041(10) Uiso 1 1 d .
H5 H 0.417(4) 1.260(4) 0.2916(18) 0.041(10) Uiso 1 1 d .
H6 H 0.487(4) 0.808(4) 0.1942(19) 0.045(10) Uiso 1 1 d .
H7 H 0.221(4) 1.036(3) 0.3806(18) 0.032(9) Uiso 1 1 d .
H8 H 0.017(4) 1.097(4) 0.2651(19) 0.049(11) Uiso 1 1 d .
H9 H 0.569(4) 1.110(4) 0.1761(18) 0.038(9) Uiso 1 1 d .
H10 H 0.574(5) 1.050(4) 0.324(2) 0.060(12) Uiso 1 1 d .

loop_
_atom_site_aniso_label
_atom_site_aniso_U_11
_atom_site_aniso_U_22
_atom_site_aniso_U_33
_atom_site_aniso_U_23
_atom_site_aniso_U_13
_atom_site_aniso_U_12
C31 0.035(2) 0.031(2) 0.036(2) 0.0106(16) 0.0001(17) 0.0053(16)
C1 0.048(2) 0.037(2) 0.036(2) 0.0055(17) 0.0001(19) 0.0124(19)
C2 0.043(2) 0.033(2) 0.039(2) 0.0068(17) -0.0017(19) 0.0142(18)
C3 0.042(2) 0.039(2) 0.039(2) 0.0080(18) -0.0024(19) 0.0103(19)
C32 0.041(2) 0.032(2) 0.037(2) 0.0119(16) 0.0040(18) 0.0108(17)
C4 0.050(2) 0.030(2) 0.038(2) 0.0082(16) 0.001(2) 0.0091(18)
C5 0.043(2) 0.039(2) 0.035(2) 0.0085(17) 0.0048(19) 0.0104(18)
C6 0.054(3) 0.038(2) 0.048(3) 0.0078(19) -0.009(2) 0.014(2)
C7 0.047(2) 0.042(2) 0.036(2) 0.0091(18) 0.004(2) 0.018(2)
C8 0.039(2) 0.030(2) 0.035(2) 0.0099(16) 0.0001(17) 0.0121(17)
C9 0.039(2) 0.032(2) 0.043(2) 0.0075(17) 0.0021(18) 0.0115(17)
C10 0.047(2) 0.034(2) 0.039(2) 0.0070(17) 0.000(2) 0.0143(19)
C11 0.045(2) 0.041(2) 0.031(2) 0.0058(17) 0.0031(18) 0.0050(19)
C12 0.036(2) 0.041(2) 0.034(2) 0.0107(17) 0.0009(18) 0.0103(18)
C13 0.041(2) 0.039(2) 0.047(2) 0.0097(18) 0.0009(19) 0.0139(19)
C14 0.040(2) 0.032(2) 0.041(2) 0.0110(16) 0.0034(18) 0.0134(17)
C15 0.041(2) 0.052(3) 0.043(2) 0.012(2) 0.005(2) 0.014(2)
C16 0.049(2) 0.031(2) 0.042(2) 0.0076(17) -0.004(2) 0.0128(18)
C17 0.046(2) 0.029(2) 0.041(2) 0.0098(17) 0.0003(19) 0.0101(18)
C18 0.052(3) 0.030(2) 0.047(3) 0.0084(17) 0.007(2) 0.0117(18)
C19 0.046(2) 0.036(2) 0.049(3) 0.0073(19) 0.003(2) 0.0104(19)
C20 0.044(2) 0.047(3) 0.039(2) 0.0094(19) -0.001(2) 0.012(2)
C21 0.047(2) 0.036(2) 0.049(3) 0.0103(18) 0.001(2) 0.0134(19)
C22 0.044(2) 0.047(2) 0.039(2) 0.0136(18) 0.0026(19) 0.014(2)
C23 0.039(2) 0.033(2) 0.034(2) 0.0063(16) 0.0028(18) 0.0092(17)
C24 0.042(2) 0.035(2) 0.044(2) 0.0108(18) 0.004(2) 0.0083(18)
C25 0.043(2) 0.036(2) 0.040(2) 0.0107(17) 0.0033(19) 0.0128(18)
C26 0.044(2) 0.035(2) 0.044(2) 0.0070(18) 0.0028(19) 0.0092(18)
C27 0.052(3) 0.041(2) 0.041(2) 0.0124(18) 0.003(2) 0.011(2)
C28 0.039(2) 0.042(2) 0.039(2) 0.0061(18) 0.0049(19) 0.0133(19)
C29 0.049(2) 0.038(2) 0.052(3) 0.0149(19) -0.004(2) 0.017(2)
C30 0.051(3) 0.054(3) 0.046(3) 0.013(2) 0.009(2) 0.005(2)
B1 0.044(3) 0.035(3) 0.040(3) 0.012(2) 0.004(2) 0.014(2)
B2 0.039(3) 0.032(3) 0.055(3) 0.013(2) 0.002(2) 0.010(2)
B3 0.041(3) 0.028(2) 0.045(3) 0.012(2) 0.008(2) 0.008(2)
B4 0.034(2) 0.031(2) 0.042(3) 0.0084(19) -0.001(2) 0.0053(19)
B5 0.042(3) 0.034(3) 0.049(3) 0.010(2) 0.008(2) 0.008(2)
B6 0.042(3) 0.032(2) 0.053(3) 0.014(2) 0.004(2) 0.010(2)
B7 0.034(2) 0.037(3) 0.051(3) 0.016(2) 0.010(2) 0.010(2)
B8 0.034(2) 0.032(2) 0.046(3) 0.007(2) 0.003(2) 0.0105(19)
B9 0.045(3) 0.032(2) 0.036(3) 0.0093(19) 0.002(2) 0.011(2)
B10 0.038(3) 0.042(3) 0.046(3) 0.014(2) 0.009(2) 0.017(2)

loop_
_atom_type_symbol
_atom_type_description
_atom_type_scat_dispersion_real
_atom_type_scat_dispersion_imag
_atom_type_scat_source
C C 0.0033 0.0016 'International Tables Vol C Tables 4.2.6.8 and 6.1.1.4'
H H 0.0000 0.0000 'International Tables Vol C Tables 4.2.6.8 and 6.1.1.4'
B B 0.0013 0.0007 'International Tables Vol C Tables 4.2.6.8 and 6.1.1.4'

loop_
_geom_angle_atom_site_label_1
_geom_angle_atom_site_label_2
_geom_angle_atom_site_label_3
_geom_angle
C8 C31 B4 119.9(3)
C8 C31 B8 119.3(3)
B4 C31 B8 63.1(2)
C8 C31 C32 120.7(3)
B4 C31 C32 110.8(3)
B8 C31 C32 109.6(3)
C8 C31 B9 119.6(3)
B4 C31 B9 62.7(2)
B8 C31 B9 113.5(3)
C32 C31 B9 60.5(2)
C8 C31 B1 117.9(3)
B4 C31 B1 113.3(3)
B8 C31 B1 61.6(2)
C32 C31 B1 60.0(2)
B9 C31 B1 111.5(3)
C3 C1 C5 178.8(4)
C18 C2 C20 118.1(4)
C18 C2 C10 123.3(4)
C20 C2 C10 118.6(4)
C1 C3 C12 175.7(4)
C23 C32 B10 121.7(3)
C23 C32 B3 121.9(3)
B10 C32 B3 62.3(2)
C23 C32 C31 119.3(3)
B10 C32 C31 109.7(3)
B3 C32 C31 108.9(3)
C23 C32 B1 118.7(3)
B10 C32 B1 61.9(2)
B3 C32 B1 112.2(3)
C31 C32 B1 60.4(2)
C23 C32 B9 117.8(3)
B10 C32 B9 112.9(3)
B3 C32 B9 61.9(2)
C31 C32 B9 59.9(2)
B1 C32 B9 111.4(3)
C16 C4 C18 120.8(4)
C26 C5 C22 119.0(3)
C26 C5 C1 120.5(3)
C22 C5 C1 120.5(4)
C10 C7 C28 177.2(4)
C9 C8 C14 118.3(3)
C9 C8 C31 121.6(3)
C14 C8 C31 119.9(3)
C13 C9 C8 120.8(4)
C7 C10 C2 172.6(4)
C27 C11 C15 118.1(3)
C27 C11 C30 121.3(4)
C15 C11 C30 120.6(4)
C13 C12 C17 117.7(3)
C13 C12 C3 121.8(3)
C17 C12 C3 120.4(3)
C9 C13 C12 121.1(3)
C17 C14 C8 120.8(3)
C22 C15 C11 121.5(4)
C4 C16 C19 117.9(4)
C4 C16 C6 121.6(4)
C19 C16 C6 120.5(4)
C14 C17 C12 121.2(3)
C4 C18 C2 121.1(4)
C20 C19 C16 122.1(4)
C19 C20 C2 119.9(4)
C29 C21 C23 121.0(4)
C15 C22 C5 120.0(4)
C25 C23 C21 118.2(4)
C25 C23 C32 121.9(3)
C21 C23 C32 119.9(3)
C25 C24 C28 121.0(4)
C24 C25 C23 120.7(4)
C27 C26 C5 120.3(4)
C26 C27 C11 121.2(4)
C29 C28 C24 118.4(4)
C29 C28 C7 121.4(4)
C24 C28 C7 120.2(4)
C21 C29 C28 120.6(4)
C32 B1 C31 59.6(2)
C32 B1 B7 106.2(3)
C31 B1 B7 105.8(3)
C32 B1 B8 106.8(3)
C31 B1 B8 58.5(2)
B7 B1 B8 60.3(3)
C32 B1 B10 58.6(2)
C31 B1 B10 106.4(3)
B7 B1 B10 60.5(3)
B8 B1 B10 108.7(3)
B9 B2 B3 60.7(2)
B9 B2 B4 61.0(2)
B3 B2 B4 109.4(3)
B9 B2 B6 108.7(3)
B3 B2 B6 107.9(3)
B4 B2 B6 60.1(2)
B9 B2 B5 108.4(3)
B3 B2 B5 59.5(3)
B4 B2 B5 108.5(3)
B6 B2 B5 59.9(3)
C32 B3 B5 106.1(3)
C32 B3 B2 105.9(3)
B5 B3 B2 60.9(3)
C32 B3 B10 58.8(2)
B5 B3 B10 60.4(3)
B2 B3 B10 108.8(3)
C32 B3 B9 59.7(2)
B5 B3 B9 108.4(3)
B2 B3 B9 59.3(2)
B10 B3 B9 108.3(3)
C31 B4 B2 105.0(3)
C31 B4 B6 105.1(3)
B2 B4 B6 60.3(2)
C31 B4 B9 59.3(2)
B2 B4 B9 59.0(3)
B6 B4 B9 107.3(3)
C31 B4 B8 58.7(2)
B2 B4 B8 107.3(3)
B6 B4 B8 59.4(2)
B9 B4 B8 107.3(3)
B3 B5 B10 60.2(3)
B3 B5 B6 108.0(3)
B10 B5 B6 108.2(3)
B3 B5 B7 108.2(3)
B10 B5 B7 60.0(3)
B6 B5 B7 60.3(3)
B3 B5 B2 59.7(3)
B10 B5 B2 107.7(3)
B6 B5 B2 60.0(3)
B7 B5 B2 108.0(3)
B8 B6 B4 60.6(2)
B8 B6 B5 107.8(3)
B4 B6 B5 108.2(3)
B8 B6 B2 107.6(3)
B4 B6 B2 59.5(2)
B5 B6 B2 60.1(3)
B8 B6 B7 59.8(2)
B4 B6 B7 108.6(3)
B5 B6 B7 59.9(3)
B2 B6 B7 107.8(4)
B1 B7 B8 60.0(2)
B1 B7 B10 60.0(2)
B8 B7 B10 108.1(3)
B1 B7 B5 107.3(3)
B8 B7 B5 107.3(3)
B10 B7 B5 59.8(3)
B1 B7 B6 107.2(3)
B8 B7 B6 59.4(3)
B10 B7 B6 107.7(3)
B5 B7 B6 59.8(3)
C31 B8 B6 105.3(3)
C31 B8 B1 59.9(2)
B6 B8 B1 108.0(3)
C31 B8 B7 106.4(3)
B6 B8 B7 60.8(3)
B1 B8 B7 59.7(3)
C31 B8 B4 58.2(2)
B6 B8 B4 60.1(2)
B1 B8 B4 108.0(3)
B7 B8 B4 108.9(3)
C31 B9 C32 59.6(2)
C31 B9 B2 104.9(3)
C32 B9 B2 105.5(3)
C31 B9 B3 106.0(3)
C32 B9 B3 58.4(2)
B2 B9 B3 60.0(3)
C31 B9 B4 58.1(2)
C32 B9 B4 106.4(3)
B2 B9 B4 60.0(3)
B3 B9 B4 108.1(3)
C32 B10 B1 59.5(2)
C32 B10 B3 58.9(2)
B1 B10 B3 107.5(3)
C32 B10 B5 105.4(3)
B1 B10 B5 107.3(3)
B3 B10 B5 59.4(3)
C32 B10 B7 106.2(3)
B1 B10 B7 59.5(3)
B3 B10 B7 107.8(3)
B5 B10 B7 60.2(3)

loop_
_geom_bond_atom_site_label_1
_geom_bond_atom_site_label_2
_geom_bond_distance
C31 C8 1.505(5)
C31 B4 1.706(6)
C31 B8 1.714(5)
C31 C32 1.725(5)
C31 B9 1.728(5)
C31 B1 1.739(6)
C1 C3 1.194(5)
C1 C5 1.446(5)
C2 C18 1.393(5)
C2 C20 1.404(5)
C2 C10 1.437(5)
C3 C12 1.436(5)
C32 C23 1.504(5)
C32 B10 1.714(5)
C32 B3 1.716(5)
C32 B1 1.730(6)
C32 B9 1.739(6)
C4 C16 1.387(5)
C4 C18 1.388(5)
C5 C26 1.388(5)
C5 C22 1.395(5)
C6 C16 1.498(5)
C7 C10 1.196(5)
C7 C28 1.444(6)
C8 C9 1.394(5)
C8 C14 1.393(5)
C9 C13 1.375(5)
C11 C27 1.388(5)
C11 C15 1.388(5)
C11 C30 1.512(5)
C12 C13 1.394(5)
C12 C17 1.400(5)
C14 C17 1.368(5)
C15 C22 1.378(5)
C16 C19 1.390(5)
C19 C20 1.378(5)
C21 C29 1.383(5)
C21 C23 1.395(5)
C23 C25 1.394(5)
C24 C25 1.374(5)
C24 C28 1.399(5)
C26 C27 1.382(5)
C28 C29 1.387(5)
B1 B7 1.764(6)
B1 B8 1.769(7)
B1 B10 1.772(6)
B2 B9 1.751(6)
B2 B3 1.764(7)
B2 B4 1.769(6)
B2 B6 1.783(6)
B2 B5 1.785(6)
B3 B5 1.761(6)
B3 B10 1.774(6)
B3 B9 1.776(6)
B4 B6 1.779(6)
B4 B9 1.787(6)
B4 B8 1.789(6)
B5 B10 1.778(7)
B5 B6 1.782(7)
B5 B7 1.785(6)
B6 B8 1.767(6)
B6 B7 1.791(7)
B7 B8 1.774(6)
B7 B10 1.781(7)
